data_4117964
loop_
_publ_author_name
'Madhab C. Das'
'Qunsheng Guo'
'Yabing He'
'Jaheon Kim'
'Cong-Gui Zhao'
'Kunlun Hong'
'Shengchang Xiang'
'Zhangjing Zhang'
'K. Mark Thomas'
'Rajamani Krishna'
'Banglin Chen'

_publ_section_title
;
 Interplay of Metalloligand and Organic Ligand to Tune Micropores within
 Isostructural Mixed-Metal Organic Frameworks (M'MOFs) for Their Highly
 Selective Separation of Chiral and Achiral Small Molecules
;
_journal_name_full 'Journal of the American Chemical Society'
_journal_page_first 8703
_journal_page_last 8710
_journal_paper_doi 10.1021/ja302380x
_journal_volume 134
_journal_year 2012
_chemical_absolute_configuration rm
_chemical_formula_sum 'C52 H52 Cd3 Cu N6 O16'
_chemical_formula_weight 1417.74
_chemical_name_systematic
; 
 ? 
;
_space_group_IT_number 5
_symmetry_cell_setting monoclinic
_symmetry_space_group_name_Hall 'C 2y'
_symmetry_space_group_name_H-M 'C 1 2 1'
_atom_sites_solution_hydrogens geom
_atom_sites_solution_primary direct
_atom_sites_solution_secondary difmap
_audit_creation_method SHELXL-97
_cell_angle_alpha 90.00
_cell_angle_beta 95.188(2)
_cell_angle_gamma 90.00
_cell_formula_units_Z 4
_cell_length_a 40.537(3)
_cell_length_b 10.1920(8)
_cell_length_c 18.2312(13)
_cell_measurement_reflns_used 8401
_cell_measurement_temperature 173(2)
_cell_measurement_theta_max 27.45
_cell_measurement_theta_min 2.31
_cell_volume 7501.4(10)
_computing_cell_refinement 'Bruker SAINT'
_computing_data_collection 'Bruker APEX2'
_computing_data_reduction 'Bruker SAINT'
_computing_molecular_graphics 'Bruker XP'
_computing_publication_material 'Bruker XCIF'
_computing_structure_refinement 'SHELXL-97 (Sheldrick, 1997)'
_computing_structure_solution 'SHELXS-97 (Sheldrick, 1990)'
_diffrn_ambient_temperature 173(2)
_diffrn_measured_fraction_theta_full 0.992
_diffrn_measured_fraction_theta_max 0.992
_diffrn_measurement_device_type 'Bruker APEX-II CCD'
_diffrn_measurement_method '\f and \w scans'
_diffrn_radiation_monochromator graphite
_diffrn_radiation_source 'fine-focus sealed tube'
_diffrn_radiation_type MoK\a
_diffrn_radiation_wavelength 0.71073
_diffrn_reflns_av_R_equivalents 0.0748
_diffrn_reflns_av_sigmaI/netI 0.1030
_diffrn_reflns_limit_h_max 52
_diffrn_reflns_limit_h_min -49
_diffrn_reflns_limit_k_max 13
_diffrn_reflns_limit_k_min -12
_diffrn_reflns_limit_l_max 23
_diffrn_reflns_limit_l_min -23
_diffrn_reflns_number 41962
_diffrn_reflns_theta_full 27.52
_diffrn_reflns_theta_max 27.52
_diffrn_reflns_theta_min 1.12
_exptl_absorpt_coefficient_mu 1.172
_exptl_absorpt_correction_T_max 0.9546
_exptl_absorpt_correction_T_min 0.5862
_exptl_absorpt_correction_type empirical
_exptl_absorpt_process_details SADABS
_exptl_crystal_colour plate
_exptl_crystal_density_diffrn 1.255
_exptl_crystal_description blue
_exptl_crystal_F_000 2828
_exptl_crystal_size_max 0.51
_exptl_crystal_size_mid 0.33
_exptl_crystal_size_min 0.04
_platon_squeeze_details
;
;
_refine_diff_density_max 1.475
_refine_diff_density_min -1.465
_refine_diff_density_rms 0.138
_refine_ls_abs_structure_details 'Flack H D (1983), Acta Cryst. A39, 876-881'
_refine_ls_abs_structure_Flack 0.10(4)
_refine_ls_extinction_coef none
_refine_ls_extinction_method none
_refine_ls_goodness_of_fit_ref 1.024
_refine_ls_hydrogen_treatment 'SHELX-XL riding model'
_refine_ls_matrix_type full
_refine_ls_number_parameters 673
_refine_ls_number_reflns 15961
_refine_ls_number_restraints 82
_refine_ls_restrained_S_all 1.022
_refine_ls_R_factor_all 0.0891
_refine_ls_R_factor_gt 0.0673
_refine_ls_shift/su_max 0.067
_refine_ls_shift/su_mean 0.008
_refine_ls_structure_factor_coef Fsqd
_refine_ls_weighting_details 'calc w=1/[\s^2^(Fo^2^)+(0.1078P)^2^+0.0000P] where P=(Fo^2^+2Fc^2^)/3'
_refine_ls_weighting_scheme calc
_refine_ls_wR_factor_gt 0.1795
_refine_ls_wR_factor_ref 0.1965
_reflns_number_gt 11475
_reflns_number_total 15961
_reflns_threshold_expression >2sigma(I)
_cod_data_source_file ja302380x_si_002.cif
_cod_data_source_block M'MOF4
_cod_original_cell_volume 7501.5(10)
_cod_database_code 4117964

loop_
_symmetry_equiv_pos_as_xyz
'x, y, z'
'-x, y, -z'
'x+1/2, y+1/2, z'
'-x+1/2, y+1/2, -z'

loop_
_atom_site_label
_atom_site_type_symbol
_atom_site_fract_x
_atom_site_fract_y
_atom_site_fract_z
_atom_site_U_iso_or_equiv
_atom_site_adp_type
_atom_site_occupancy
_atom_site_symmetry_multiplicity
_atom_site_calc_flag
_atom_site_refinement_flags
_atom_site_disorder_assembly
_atom_site_disorder_group
Cd1 Cd 0.662997(15) 0.20986(13) 0.72892(3) 0.0306(2) Uani 1 1 d . . .
Cd2 Cd 0.837496(15) 0.36213(13) 0.77079(3) 0.0318(2) Uani 1 1 d . . .
Cd3 Cd 0.75041(2) 0.28616(17) 0.74979(5) 0.02818(12) Uani 1 1 d . . .
O1 O 0.72815(17) 0.3269(11) 0.6365(4) 0.062(3) Uani 1 1 d . . .
O2 O 0.67413(18) 0.3589(11) 0.6429(4) 0.053(2) Uani 1 1 d . . .
O3 O 0.71470(18) 0.6529(11) 0.3001(4) 0.056(3) Uani 1 1 d . . .
O4 O 0.6631(2) 0.7249(10) 0.3226(4) 0.063(3) Uani 1 1 d . . .
C1 C 0.6980(3) 0.4551(13) 0.5433(5) 0.039(3) Uani 1 1 d . . .
C2 C 0.7249(2) 0.4548(17) 0.4994(5) 0.059(4) Uani 1 1 d . . .
H2 H 0.7447 0.4086 0.5145 0.071 Uiso 1 1 calc R . .
C3 C 0.7217(2) 0.5228(17) 0.4346(6) 0.061(4) Uani 1 1 d . . .
H3 H 0.7397 0.5242 0.4047 0.073 Uiso 1 1 calc R . .
C4 C 0.6945(3) 0.5860(15) 0.4123(5) 0.049(3) Uani 1 1 d . . .
C5 C 0.6678(3) 0.5871(15) 0.4595(7) 0.059(3) Uani 1 1 d U . .
H5 H 0.6483 0.6360 0.4458 0.071 Uiso 1 1 calc R . .
C6 C 0.6706(3) 0.5189(16) 0.5227(6) 0.063(5) Uani 1 1 d . . .
H6 H 0.6526 0.5168 0.5527 0.075 Uiso 1 1 calc R . .
C7 C 0.7014(3) 0.3713(15) 0.6132(6) 0.044(3) Uani 1 1 d . . .
C8 C 0.6898(4) 0.6675(13) 0.3399(6) 0.055(4) Uani 1 1 d . . .
O5 O 0.66608(18) 0.3435(9) 0.8254(4) 0.046(2) Uani 1 1 d . . .
O6 O 0.71516(18) 0.4185(9) 0.8035(3) 0.048(2) Uani 1 1 d . . .
O7 O 0.67413(18) 0.7227(11) 1.1423(4) 0.055(3) Uani 1 1 d . . .
O8 O 0.72814(18) 0.7422(9) 1.1362(3) 0.053(3) Uani 1 1 d . . .
C9 C 0.6931(3) 0.4811(12) 0.9120(5) 0.038(3) Uani 1 1 d . . .
C10 C 0.6670(3) 0.4865(16) 0.9535(6) 0.073(5) Uani 1 1 d . . .
H10 H 0.6469 0.4440 0.9367 0.088 Uiso 1 1 calc R . .
C11 C 0.6693(3) 0.5524(14) 1.0193(6) 0.057(4) Uani 1 1 d . . .
H11 H 0.6510 0.5503 1.0485 0.069 Uiso 1 1 calc R . .
C12 C 0.6981(2) 0.6234(15) 1.0449(5) 0.044(3) Uani 1 1 d . . .
C13 C 0.7234(2) 0.6147(16) 1.0047(6) 0.065(4) Uani 1 1 d . . .
H13 H 0.7438 0.6530 1.0233 0.078 Uiso 1 1 calc R . .
C14 C 0.7220(3) 0.553(2) 0.9363(6) 0.078(5) Uani 1 1 d . . .
H14 H 0.7400 0.5582 0.9067 0.094 Uiso 1 1 calc R . .
C15 C 0.6916(2) 0.4132(13) 0.8405(6) 0.036(2) Uani 1 1 d U . .
C16 C 0.6990(3) 0.6984(15) 1.1143(5) 0.038(3) Uani 1 1 d . . .
O9 O 0.78651(17) 0.4585(8) 0.7370(4) 0.041(2) Uani 1 1 d . A .
O10 O 0.81685(18) 0.5653(10) 0.8230(4) 0.056(2) Uani 1 1 d . A .
O11 O 0.6835(2) 1.0037(10) 0.6771(5) 0.061(3) Uani 1 1 d . . .
O12 O 0.71313(18) 1.1127(9) 0.7630(4) 0.047(2) Uani 1 1 d . . .
C17 C 0.7695(3) 0.6782(11) 0.7646(7) 0.043(3) Uani 1 1 d . . .
C18 C 0.7485(2) 0.6756(12) 0.7030(8) 0.056(4) Uani 1 1 d . A .
H18 H 0.7466 0.6036 0.6698 0.067 Uiso 1 1 calc R . .
C19 C 0.7288(3) 0.7979(17) 0.6929(8) 0.067(4) Uani 1 1 d . . .
H19 H 0.7138 0.8028 0.6498 0.080 Uiso 1 1 calc R A .
C20 C 0.7297(3) 0.9002(13) 0.7369(6) 0.041(3) Uani 1 1 d . A .
C21 C 0.7539(2) 0.8859(12) 0.7980(6) 0.042(3) Uani 1 1 d . . .
H21 H 0.7564 0.9580 0.8310 0.051 Uiso 1 1 calc R A .
C22 C 0.7729(2) 0.7862(12) 0.8135(6) 0.039(3) Uani 1 1 d . A .
H22 H 0.7883 0.7852 0.8559 0.046 Uiso 1 1 calc R . .
C23 C 0.7918(3) 0.5557(13) 0.7768(6) 0.044(3) Uani 1 1 d . A .
C24 C 0.7071(3) 1.0065(14) 0.7236(7) 0.044(3) Uani 1 1 d . . .
O13 O 0.64510(17) 0.0572(9) 0.8183(3) 0.056(2) Uani 1 1 d D . .
N1 N 0.6602(3) -0.0141(15) 0.9323(5) 0.107(5) Uani 1 1 d D . .
C25 C 0.6611(3) 0.0612(12) 0.8771(5) 0.068(4) Uani 1 1 d D . .
H25 H 0.6768 0.1307 0.8830 0.081 Uiso 1 1 calc R . .
C26 C 0.6320(6) -0.106(3) 0.9320(12) 0.26(2) Uani 1 1 d D . .
H26A H 0.6354 -0.1653 0.9744 0.312 Uiso 1 1 calc R . .
H26B H 0.6304 -0.1577 0.8864 0.312 Uiso 1 1 calc R . .
H26C H 0.6114 -0.0567 0.9350 0.312 Uiso 1 1 calc R . .
C27 C 0.6788(7) 0.009(3) 1.0051(8) 0.27(2) Uani 1 1 d D . .
H27A H 0.6753 -0.0649 1.0378 0.319 Uiso 1 1 calc R . .
H27B H 0.6708 0.0900 1.0266 0.319 Uiso 1 1 calc R . .
H27C H 0.7024 0.0177 0.9988 0.319 Uiso 1 1 calc R . .
O14 O 0.8554(2) 0.5114(10) 0.6797(4) 0.066(3) Uani 1 1 d D A .
N2 N 0.8390(3) 0.5917(13) 0.5683(5) 0.107(6) Uani 1 1 d D A .
C28 C 0.8387(3) 0.5113(13) 0.6216(6) 0.091(6) Uani 1 1 d D . .
H28 H 0.8233 0.4415 0.6146 0.109 Uiso 1 1 calc R A .
C29 C 0.8546(7) 0.7207(19) 0.5857(14) 0.247(19) Uani 1 1 d D . .
H29A H 0.8554 0.7714 0.5403 0.296 Uiso 1 1 calc R A .
H29B H 0.8771 0.7076 0.6088 0.296 Uiso 1 1 calc R . .
H29C H 0.8415 0.7686 0.6196 0.296 Uiso 1 1 calc R . .
C30 C 0.8157(4) 0.5864(17) 0.5006(6) 0.124(8) Uani 1 1 d D . .
H30A H 0.8220 0.6529 0.4656 0.149 Uiso 1 1 calc R A .
H30B H 0.7931 0.6035 0.5134 0.149 Uiso 1 1 calc R . .
H30C H 0.8167 0.4992 0.4782 0.149 Uiso 1 1 calc R . .
Cu1 Cu 0.48436(6) 0.0827(3) 0.55980(19) 0.0756(9) Uani 0.50 1 d P . .
O15 O 0.5217(3) 0.1921(14) 0.5501(7) 0.046(3) Uiso 0.50 1 d PD . 1
N3 N 0.6120(4) 0.203(2) 0.6703(10) 0.024(4) Uiso 0.50 1 d PD . 1
N4 N 0.5118(3) -0.0370(14) 0.6250(8) 0.047(4) Uiso 0.50 1 d PD . 1
C31 C 0.5924(4) 0.097(2) 0.6728(9) 0.030(4) Uiso 0.50 1 d PD . 1
H31 H 0.6007 0.0220 0.6991 0.036 Uiso 0.50 1 calc PR . 1
C32 C 0.5597(4) 0.0937(19) 0.6374(8) 0.047(5) Uiso 0.50 1 d PD . 1
C33 C 0.5496(4) 0.199(2) 0.5857(10) 0.039(4) Uiso 0.50 1 d PD . 1
C34 C 0.5741(5) 0.3055(18) 0.5792(11) 0.037(4) Uiso 0.50 1 d PD . 1
C35 C 0.6025(4) 0.3043(17) 0.6247(9) 0.026(3) Uiso 0.50 1 d PD . 1
H35 H 0.6166 0.3787 0.6247 0.032 Uiso 0.50 1 calc PR . 1
C36 C 0.5639(6) 0.424(2) 0.5342(14) 0.081(7) Uiso 0.50 1 d PD . 1
H36A H 0.5732 0.5031 0.5591 0.098 Uiso 0.50 1 calc PR . 1
H36B H 0.5397 0.4305 0.5286 0.098 Uiso 0.50 1 calc PR . 1
H36C H 0.5722 0.4170 0.4856 0.098 Uiso 0.50 1 calc PR . 1
C37 C 0.5401(4) -0.0135(18) 0.6509(8) 0.042(4) Uiso 0.50 1 d PD . 1
H37 H 0.5499 -0.0768 0.6844 0.050 Uiso 0.50 1 calc PR . 1
C38 C 0.4964(5) -0.1616(17) 0.6593(11) 0.069(4) Uiso 0.50 1 d PD . 1
H38 H 0.5125 -0.2190 0.6889 0.083 Uiso 0.50 1 calc PR . 1
C39 C 0.4714(4) -0.0894(17) 0.7041(8) 0.069(4) Uiso 0.50 1 d PD . 1
H39A H 0.4711 -0.1299 0.7534 0.083 Uiso 0.50 1 calc PR . 1
H39B H 0.4778 0.0039 0.7107 0.083 Uiso 0.50 1 calc PR . 1
C40 C 0.4369(3) -0.0995(18) 0.6618(9) 0.064(5) Uiso 0.50 1 d PD . 1
H40A H 0.4220 -0.1540 0.6893 0.077 Uiso 0.50 1 calc PR . 1
H40B H 0.4269 -0.0113 0.6541 0.077 Uiso 0.50 1 calc PR . 1
C41 C 0.4424(4) -0.1635(16) 0.5877(10) 0.048(4) Uiso 0.50 1 d PD . 1
C42 C 0.4119(4) -0.2371(17) 0.5676(9) 0.042(4) Uiso 0.50 1 d PD . .
H42A H 0.3932 -0.1916 0.5867 0.051 Uiso 0.50 1 calc PR . 1
H42B H 0.4139 -0.3254 0.5888 0.051 Uiso 0.50 1 calc PR . 1
H42C H 0.4082 -0.2434 0.5138 0.051 Uiso 0.50 1 calc PR . 1
C43 C 0.4741(3) -0.2303(17) 0.6039(9) 0.067(4) Uiso 0.50 1 d PD . .
C44 C 0.4699(4) -0.3689(17) 0.6357(10) 0.067(4) Uiso 0.50 1 d PD . .
H44A H 0.4850 -0.3799 0.6804 0.080 Uiso 0.50 1 calc PR . .
H44B H 0.4749 -0.4347 0.5991 0.080 Uiso 0.50 1 calc PR . .
H44C H 0.4470 -0.3802 0.6477 0.080 Uiso 0.50 1 calc PR . .
C45 C 0.4902(6) -0.251(3) 0.5313(11) 0.106(10) Uiso 0.50 1 d PD . .
H45A H 0.5086 -0.1896 0.5288 0.127 Uiso 0.50 1 calc PR . .
H45B H 0.4737 -0.2363 0.4895 0.127 Uiso 0.50 1 calc PR . .
H45C H 0.4986 -0.3414 0.5295 0.127 Uiso 0.50 1 calc PR . .
O15' O 0.4662(7) 0.226(3) 0.4996(14) 0.135(9) Uiso 0.50 1 d P . 2
N3' N 0.3842(5) 0.184(3) 0.3455(12) 0.049(7) Uiso 0.50 1 d P . 2
N4' N 0.4441(4) -0.0426(14) 0.5347(8) 0.049(4) Uiso 0.50 1 d PD . 2
C31' C 0.3943(6) 0.078(3) 0.3839(13) 0.062(7) Uiso 0.50 1 d P . 2
H31' H 0.3845 -0.0050 0.3733 0.074 Uiso 0.50 1 calc PR . 2
C32' C 0.4200(5) 0.093(2) 0.4407(12) 0.057(5) Uiso 0.50 1 d P . 2
C33' C 0.4357(7) 0.214(3) 0.4562(16) 0.081(7) Uiso 0.50 1 d P . 2
C34' C 0.4324(6) 0.317(2) 0.3994(15) 0.063(7) Uiso 0.50 1 d PD . 2
C35' C 0.4059(7) 0.307(3) 0.3484(17) 0.082(5) Uiso 0.50 1 d P . 2
H35' H 0.4008 0.3767 0.3145 0.099 Uiso 0.50 1 calc PR . 2
C36' C 0.4463(6) 0.452(2) 0.4131(15) 0.082(5) Uiso 0.50 1 d PD . 2
H36D H 0.4642 0.4488 0.4532 0.099 Uiso 0.50 1 calc PR . 2
H36E H 0.4288 0.5111 0.4270 0.099 Uiso 0.50 1 calc PR . 2
H36F H 0.4552 0.4850 0.3683 0.099 Uiso 0.50 1 calc PR . 2
C37' C 0.4244(4) -0.0226(16) 0.4833(8) 0.032(3) Uiso 0.50 1 d PD . 2
H37' H 0.4097 -0.0929 0.4694 0.038 Uiso 0.50 1 calc PR . 2
Cu2 Cu 0.99701(16) 0.5522(3) 1.0171(2) 0.0746(16) Uani 0.50 1 d PU . .
O16 O 0.9806(5) 0.445(2) 0.9371(10) 0.090(5) Uiso 0.50 1 d P . 3
N5 N 0.8906(4) 0.399(2) 0.8255(9) 0.029(5) Uiso 0.50 1 d P A 3
N6 N 0.9548(3) 0.6422(16) 1.0163(8) 0.045(3) Uiso 0.50 1 d PD . 3
C46 C 0.8951(4) 0.478(2) 0.8771(10) 0.032(4) Uiso 0.50 1 d P A 3
H46 H 0.8763 0.5270 0.8892 0.038 Uiso 0.50 1 calc PR A 3
C47 C 0.9264(4) 0.5052(19) 0.9212(10) 0.037(4) Uiso 0.50 1 d P A 3
C48 C 0.9517(5) 0.416(2) 0.9066(11) 0.044(5) Uiso 0.50 1 d P A 3
C49 C 0.9456(6) 0.317(3) 0.8587(14) 0.073(6) Uiso 0.50 1 d PD A 3
C50 C 0.9132(5) 0.319(3) 0.8187(13) 0.065(6) Uiso 0.50 1 d P A 3
H50 H 0.9087 0.2521 0.7830 0.079 Uiso 0.50 1 calc PR A 3
C51 C 0.9730(7) 0.221(3) 0.852(2) 0.124(12) Uiso 0.50 1 d PD A 3
H51A H 0.9640 0.1408 0.8274 0.149 Uiso 0.50 1 calc PR A 3
H51B H 0.9833 0.1985 0.9008 0.149 Uiso 0.50 1 calc PR A 3
H51C H 0.9895 0.2593 0.8223 0.149 Uiso 0.50 1 calc PR A 3
C52 C 0.9307(5) 0.619(2) 0.9633(11) 0.052(5) Uiso 0.50 1 d P A 3
H52 H 0.9148 0.6866 0.9532 0.063 Uiso 0.50 1 calc PR A 3
C53 C 0.9432(7) 0.776(2) 1.0477(13) 0.201(9) Uiso 0.50 1 d PD B 3
H53 H 0.9289 0.8354 1.0146 0.241 Uiso 0.50 1 calc PR B 3
C54 C 0.9277(5) 0.703(3) 1.1096(13) 0.201(9) Uiso 0.50 1 d PD B 3
H54A H 0.9171 0.6209 1.0904 0.241 Uiso 0.50 1 calc PR B 3
H54B H 0.9106 0.7583 1.1299 0.241 Uiso 0.50 1 calc PR B 3
C55 C 0.9556(6) 0.672(3) 1.1697(14) 0.201(9) Uiso 0.50 1 d PD B 3
H55A H 0.9569 0.5766 1.1790 0.241 Uiso 0.50 1 calc PR B 3
H55B H 0.9516 0.7173 1.2162 0.241 Uiso 0.50 1 calc PR B 3
C56 C 0.9881(5) 0.722(3) 1.1410(13) 0.201(9) Uiso 0.50 1 d PD B 3
C57 C 1.0063(7) 0.773(4) 1.2137(13) 0.201(9) Uiso 0.50 1 d PD . .
H57A H 0.9905 0.8187 1.2423 0.241 Uiso 0.50 1 calc PR B 3
H57B H 1.0238 0.8340 1.2025 0.241 Uiso 0.50 1 calc PR B 3
H57C H 1.0160 0.6990 1.2423 0.241 Uiso 0.50 1 calc PR B 3
C58 C 0.9735(6) 0.836(3) 1.0928(11) 0.201(9) Uiso 0.50 1 d PD . .
C59 C 0.9662(8) 0.966(2) 1.1311(19) 0.201(9) Uiso 0.50 1 d PD B .
H59A H 0.9425 0.9860 1.1227 0.241 Uiso 0.50 1 calc PR . .
H59B H 0.9790 1.0367 1.1109 0.241 Uiso 0.50 1 calc PR . .
H59C H 0.9724 0.9580 1.1841 0.241 Uiso 0.50 1 calc PR . .
C60 C 0.9994(8) 0.870(4) 1.0388(16) 0.201(9) Uiso 0.50 1 d PD B .
H60A H 0.9883 0.8803 0.9891 0.241 Uiso 0.50 1 calc PR . .
H60B H 1.0157 0.7986 1.0387 0.241 Uiso 0.50 1 calc PR . .
H60C H 1.0106 0.9515 1.0542 0.241 Uiso 0.50 1 calc PR . .
O16' O 1.0312(3) 0.4115(15) 1.0232(8) 0.054(3) Uiso 0.50 1 d P . 4
N5' N 1.1149(4) 0.373(2) 1.1607(10) 0.027(4) Uiso 0.50 1 d P . 4
N6' N 1.0157(4) 0.649(2) 1.1010(9) 0.068(5) Uiso 0.50 1 d PD . 4
C46' C 1.0972(5) 0.481(3) 1.1687(14) 0.054(7) Uiso 0.50 1 d P C 4
H46' H 1.1045 0.5450 1.2045 0.065 Uiso 0.50 1 calc PR C 4
C47' C 1.0658(4) 0.501(2) 1.1211(11) 0.042(4) Uiso 0.50 1 d P C 4
C48' C 1.0573(5) 0.407(2) 1.0664(11) 0.039(4) Uiso 0.50 1 d P C 4
C49' C 1.0795(7) 0.292(3) 1.0546(16) 0.089(9) Uiso 0.50 1 d PD C 4
C50' C 1.1070(8) 0.290(4) 1.1048(18) 0.100(7) Uiso 0.50 1 d P C 4
H50' H 1.1224 0.2216 1.0990 0.120 Uiso 0.50 1 calc PR C 4
C51' C 1.0654(7) 0.193(3) 0.9992(16) 0.100(7) Uiso 0.50 1 d PD C 4
H51D H 1.0420 0.2135 0.9854 0.120 Uiso 0.50 1 calc PR C 4
H51E H 1.0673 0.1054 1.0207 0.120 Uiso 0.50 1 calc PR C 4
H51F H 1.0777 0.1971 0.9554 0.120 Uiso 0.50 1 calc PR C 4
C52' C 1.0465(5) 0.618(2) 1.1367(12) 0.062(6) Uiso 0.50 1 d PD C 4
H52' H 1.0557 0.6766 1.1737 0.075 Uiso 0.50 1 calc PR C 4

loop_
_atom_site_aniso_label
_atom_site_aniso_U_11
_atom_site_aniso_U_22
_atom_site_aniso_U_33
_atom_site_aniso_U_23
_atom_site_aniso_U_13
_atom_site_aniso_U_12
Cd1 0.0357(4) 0.0326(5) 0.0227(4) 0.0002(4) -0.0014(3) 0.0013(4)
Cd2 0.0355(4) 0.0366(5) 0.0225(4) -0.0009(4) -0.0012(3) 0.0021(4)
Cd3 0.0336(2) 0.0309(2) 0.01985(19) 0.00039(16) 0.00159(15) 0.00364(16)
O1 0.043(4) 0.105(9) 0.039(4) 0.027(6) 0.014(3) 0.019(5)
O2 0.064(5) 0.054(5) 0.041(5) 0.019(5) 0.008(4) 0.013(5)
O3 0.058(5) 0.067(7) 0.045(5) 0.013(5) 0.022(4) -0.017(5)
O4 0.096(6) 0.051(6) 0.044(5) 0.014(6) 0.010(4) 0.019(6)
C1 0.061(6) 0.038(7) 0.018(5) 0.003(6) -0.004(5) -0.007(6)
C2 0.037(5) 0.102(12) 0.041(6) 0.013(8) 0.021(5) 0.021(7)
C3 0.036(5) 0.108(13) 0.039(6) 0.023(9) 0.007(5) 0.001(7)
C4 0.060(7) 0.059(9) 0.029(6) -0.001(7) 0.016(5) -0.006(7)
C5 0.060(4) 0.059(4) 0.058(4) -0.001(2) 0.0059(19) 0.0009(19)
C6 0.054(6) 0.103(12) 0.035(6) 0.044(8) 0.024(5) 0.030(8)
C7 0.049(6) 0.049(8) 0.034(6) 0.007(7) 0.008(5) 0.003(7)
C8 0.113(10) 0.028(6) 0.024(5) 0.004(4) 0.009(5) -0.016(6)
O5 0.063(4) 0.049(5) 0.027(4) -0.015(5) 0.009(3) -0.009(4)
O6 0.069(5) 0.045(5) 0.030(4) -0.008(4) 0.010(4) 0.012(5)
O7 0.052(4) 0.082(7) 0.032(4) -0.029(5) 0.009(3) -0.012(5)
O8 0.069(5) 0.069(7) 0.017(3) -0.008(4) -0.010(3) -0.013(5)
C9 0.059(6) 0.026(6) 0.030(6) -0.011(6) 0.005(5) -0.004(5)
C10 0.089(8) 0.099(10) 0.039(5) -0.048(6) 0.048(5) -0.061(7)
C11 0.068(7) 0.057(9) 0.051(7) -0.012(7) 0.027(6) -0.028(7)
C12 0.044(6) 0.056(8) 0.034(6) -0.006(7) 0.014(5) -0.008(6)
C13 0.046(6) 0.097(12) 0.049(6) -0.042(8) -0.011(5) 0.018(7)
C14 0.084(9) 0.115(15) 0.035(6) -0.032(10) 0.007(6) -0.010(11)
C15 0.037(3) 0.036(3) 0.035(3) -0.0008(19) 0.0039(19) 0.0005(19)
C16 0.053(6) 0.047(7) 0.014(5) 0.002(6) 0.003(4) -0.003(6)
O9 0.049(4) 0.015(4) 0.060(6) -0.006(5) 0.008(4) -0.002(4)
O10 0.057(4) 0.053(6) 0.054(5) -0.010(6) -0.013(4) 0.023(5)
O11 0.069(5) 0.048(6) 0.065(6) -0.001(6) -0.001(5) 0.012(5)
O12 0.045(4) 0.038(6) 0.057(6) 0.008(5) 0.008(4) 0.013(4)
C17 0.038(6) 0.019(6) 0.068(9) -0.004(6) -0.009(6) 0.003(5)
C18 0.035(5) 0.024(6) 0.112(11) -0.001(7) 0.022(6) 0.012(5)
C19 0.042(6) 0.068(10) 0.090(10) 0.031(10) 0.001(6) 0.023(7)
C20 0.042(6) 0.036(8) 0.046(7) 0.008(6) 0.008(5) 0.006(5)
C21 0.053(6) 0.035(7) 0.037(5) -0.011(5) -0.005(5) -0.007(5)
C22 0.050(6) 0.022(5) 0.042(6) -0.016(5) -0.005(5) 0.002(5)
C23 0.055(7) 0.030(6) 0.046(7) 0.016(6) 0.004(5) 0.007(6)
C24 0.032(5) 0.045(8) 0.057(8) -0.010(7) 0.008(5) 0.003(6)
O13 0.064(4) 0.067(6) 0.036(4) 0.025(5) -0.005(4) -0.021(5)
N1 0.120(11) 0.123(14) 0.076(10) 0.024(12) -0.006(8) 0.005(12)
C25 0.084(9) 0.080(11) 0.035(6) 0.041(7) -0.013(6) 0.001(8)
C26 0.24(3) 0.29(4) 0.26(3) 0.18(3) 0.03(2) -0.10(3)
C27 0.32(4) 0.39(6) 0.086(15) 0.07(3) -0.011(19) -0.18(4)
O14 0.087(6) 0.051(6) 0.060(6) 0.000(6) -0.002(5) -0.010(6)
N2 0.142(12) 0.111(13) 0.064(8) 0.070(10) -0.022(8) -0.036(10)
C28 0.115(13) 0.065(11) 0.099(13) -0.030(11) 0.036(11) -0.026(10)
C29 0.28(3) 0.13(2) 0.28(3) 0.11(2) -0.20(3) -0.13(2)
C30 0.22(2) 0.109(14) 0.043(8) 0.037(9) 0.010(10) 0.044(15)
Cu1 0.0540(15) 0.0558(17) 0.107(2) 0.0270(17) -0.0469(15) -0.0212(13)
Cu2 0.052(2) 0.0854(18) 0.078(4) -0.036(2) -0.039(3) 0.024(2)

loop_
_atom_type_symbol
_atom_type_description
_atom_type_scat_dispersion_real
_atom_type_scat_dispersion_imag
_atom_type_scat_source
C C 0.0033 0.0016 'International Tables Vol C Tables 4.2.6.8 and 6.1.1.4'
H H 0.0000 0.0000 'International Tables Vol C Tables 4.2.6.8 and 6.1.1.4'
N N 0.0061 0.0033 'International Tables Vol C Tables 4.2.6.8 and 6.1.1.4'
O O 0.0106 0.0060 'International Tables Vol C Tables 4.2.6.8 and 6.1.1.4'
Cu Cu 0.3201 1.2651 'International Tables Vol C Tables 4.2.6.8 and 6.1.1.4'
Cd Cd -0.8075 1.2024 'International Tables Vol C Tables 4.2.6.8 and 6.1.1.4'

loop_
_geom_angle_atom_site_label_1
_geom_angle_atom_site_label_2
_geom_angle_atom_site_label_3
_geom_angle
_geom_angle_site_symmetry_1
_geom_angle_site_symmetry_3
O5 Cd1 N3' 122.2(6) . 2_656
O5 Cd1 N3 112.4(5) . .
N3' Cd1 N3 10.0(7) 2_656 .
O5 Cd1 O2 97.9(4) . .
N3' Cd1 O2 82.8(7) 2_656 .
N3 Cd1 O2 85.7(6) . .
O5 Cd1 O12 93.8(3) . 1_545
N3' Cd1 O12 142.4(6) 2_656 1_545
N3 Cd1 O12 150.6(5) . 1_545
O2 Cd1 O12 104.5(3) . 1_545
O5 Cd1 O13 81.9(3) . .
N3' Cd1 O13 92.3(7) 2_656 .
N3 Cd1 O13 88.9(6) . .
O2 Cd1 O13 174.0(3) . .
O12 Cd1 O13 81.5(3) 1_545 .
O5 Cd1 O11 145.7(3) . 1_545
N3' Cd1 O11 88.0(6) 2_656 1_545
N3 Cd1 O11 96.8(5) . 1_545
O2 Cd1 O11 102.1(3) . 1_545
O12 Cd1 O11 54.4(3) 1_545 1_545
O13 Cd1 O11 81.0(3) . 1_545
O4 Cd2 O7 99.1(4) 4_646 4_647
O4 Cd2 N5' 114.6(6) 4_646 2_757
O7 Cd2 N5' 81.9(5) 4_647 2_757
O4 Cd2 O9 96.7(3) 4_646 .
O7 Cd2 O9 102.7(3) 4_647 .
N5' Cd2 O9 147.4(6) 2_757 .
O4 Cd2 N5 112.3(5) 4_646 .
O7 Cd2 N5 92.6(5) 4_647 .
N5' Cd2 N5 10.7(6) 2_757 .
O9 Cd2 N5 144.7(5) . .
O4 Cd2 O14 81.4(3) 4_646 .
O7 Cd2 O14 174.8(3) 4_647 .
N5' Cd2 O14 93.2(5) 2_757 .
O9 Cd2 O14 82.3(3) . .
N5 Cd2 O14 82.5(5) . .
O4 Cd2 O10 148.7(3) 4_646 .
O7 Cd2 O10 99.3(3) 4_647 .
N5' Cd2 O10 92.9(6) 2_757 .
O9 Cd2 O10 54.5(2) . .
N5 Cd2 O10 91.9(5) . .
O14 Cd2 O10 82.5(3) . .
O4 Cd2 C23 122.2(4) 4_646 .
O7 Cd2 C23 104.3(3) 4_647 .
N5' Cd2 C23 120.5(6) 2_757 .
O9 Cd2 C23 26.9(3) . .
N5 Cd2 C23 118.4(6) . .
O14 Cd2 C23 79.5(3) . .
O10 Cd2 C23 27.7(3) . .
O3 Cd3 O8 92.9(3) 4_646 4_647
O3 Cd3 O1 87.4(3) 4_646 .
O8 Cd3 O1 178.8(4) 4_647 .
O3 Cd3 O6 178.4(4) 4_646 .
O8 Cd3 O6 85.7(3) 4_647 .
O1 Cd3 O6 94.1(3) . .
O3 Cd3 O9 89.5(3) 4_646 .
O8 Cd3 O9 92.9(3) 4_647 .
O1 Cd3 O9 88.4(3) . .
O6 Cd3 O9 91.2(3) . .
O3 Cd3 O12 91.2(3) 4_646 1_545
O8 Cd3 O12 87.4(3) 4_647 1_545
O1 Cd3 O12 91.4(3) . 1_545
O6 Cd3 O12 88.1(3) . 1_545
O9 Cd3 O12 179.3(3) . 1_545
C7 O1 Cd3 132.2(7) . .
C7 O2 Cd1 126.5(8) . .
C8 O3 Cd3 135.5(10) . 4_656
C8 O4 Cd2 116.2(8) . 4_656
C6 C1 C2 121.1(10) . .
C6 C1 C7 121.7(10) . .
C2 C1 C7 117.2(11) . .
C3 C2 C1 118.3(11) . .
C4 C3 C2 121.9(10) . .
C3 C4 C5 118.4(11) . .
C3 C4 C8 124.0(10) . .
C5 C4 C8 117.5(12) . .
C6 C5 C4 120.0(12) . .
C1 C6 C5 120.3(10) . .
O1 C7 O2 126.2(11) . .
O1 C7 C1 120.7(10) . .
O2 C7 C1 113.1(10) . .
O4 C8 O3 127.7(11) . .
O4 C8 C4 120.0(11) . .
O3 C8 C4 111.8(12) . .
C15 O5 Cd1 120.3(6) . .
C15 O6 Cd3 140.7(9) . .
C16 O7 Cd2 132.9(9) . 4_657
C16 O8 Cd3 128.8(6) . 4_657
C10 C9 C14 118.0(10) . .
C10 C9 C15 122.7(10) . .
C14 C9 C15 119.1(10) . .
C11 C10 C9 120.9(11) . .
C10 C11 C12 121.9(10) . .
C13 C12 C11 116.2(11) . .
C13 C12 C16 123.5(11) . .
C11 C12 C16 120.3(9) . .
C12 C13 C14 123.9(12) . .
C13 C14 C9 118.6(11) . .
O6 C15 O5 124.8(11) . .
O6 C15 C9 119.8(10) . .
O5 C15 C9 115.2(9) . .
O7 C16 O8 125.4(11) . .
O7 C16 C12 120.9(10) . .
O8 C16 C12 113.4(9) . .
C23 O9 Cd2 94.7(7) . .
C23 O9 Cd3 128.9(8) . .
Cd2 O9 Cd3 102.0(3) . .
C23 O10 Cd2 87.6(8) . .
C24 O11 Cd1 89.1(8) . 1_565
C24 O12 Cd1 95.2(6) . 1_565
C24 O12 Cd3 131.0(7) . 1_565
Cd1 O12 Cd3 102.1(3) 1_565 1_565
C18 C17 C22 123.9(10) . .
C18 C17 C23 114.9(10) . .
C22 C17 C23 121.1(10) . .
C17 C18 C19 112.3(12) . .
C20 C19 C18 127.2(12) . .
C19 C20 C21 112.2(11) . .
C19 C20 C24 121.0(11) . .
C21 C20 C24 126.7(12) . .
C22 C21 C20 127.4(11) . .
C21 C22 C17 116.9(9) . .
O9 C23 O10 122.6(11) . .
O9 C23 C17 119.8(9) . .
O10 C23 C17 117.2(12) . .
O9 C23 Cd2 58.4(6) . .
O10 C23 Cd2 64.7(6) . .
C17 C23 Cd2 166.7(8) . .
O11 C24 O12 119.8(12) . .
O11 C24 C20 123.5(13) . .
O12 C24 C20 116.7(10) . .
C25 O13 Cd1 114.1(6) . .
C25 N1 C27 124.3(11) . .
C25 N1 C26 117.4(10) . .
C27 N1 C26 115.7(10) . .
O13 C25 N1 129.3(9) . .
C28 O14 Cd2 115.3(7) . .
C28 N2 C30 124.3(10) . .
C28 N2 C29 116.1(10) . .
C30 N2 C29 115.9(10) . .
O14 C28 N2 129.1(10) . .
O15' Cu1 O15 76.7(9) . .
O15' Cu1 N4 166.9(9) . .
O15 Cu1 N4 90.5(6) . .
O15' Cu1 N4' 95.0(9) . .
O15 Cu1 N4' 161.9(6) . .
N4 Cu1 N4' 98.1(6) . .
O15' Cu1 O15 29.4(8) . 2_656
O15 Cu1 O15 69.9(6) . 2_656
N4 Cu1 O15 147.1(5) . 2_656
N4' Cu1 O15 94.9(5) . 2_656
O15' Cu1 Cu1 73.5(8) . 2_656
O15 Cu1 Cu1 58.2(4) . 2_656
N4 Cu1 Cu1 102.3(4) . 2_656
N4' Cu1 Cu1 104.2(4) . 2_656
O15 Cu1 Cu1 45.0(3) 2_656 2_656
C33 O15 Cu1 132.5(14) . .
C33 O15 Cu1 120.2(12) . 2_656
Cu1 O15 Cu1 76.8(5) . 2_656
C31 N3 C35 119.6(15) . .
C31 N3 Cd1 122.3(14) . .
C35 N3 Cd1 117.7(13) . .
C37 N4 C38 113.4(16) . .
C37 N4 Cu1 124.7(13) . .
C38 N4 Cu1 121.2(12) . .
N3 C31 C32 122.5(18) . .
C33 C32 C37 124.3(17) . .
C33 C32 C31 117.8(17) . .
C37 C32 C31 117.7(18) . .
O15 C33 C32 118.4(18) . .
O15 C33 C34 125.6(18) . .
C32 C33 C34 116.0(15) . .
C35 C34 C33 118.9(15) . .
C35 C34 C36 121.2(18) . .
C33 C34 C36 118.7(17) . .
C34 C35 N3 123.9(16) . .
N4 C37 C32 128.1(18) . .
C43 C38 C39 101.6(14) . .
C43 C38 N4 110.6(16) . .
C39 C38 N4 97.4(13) . .
C40 C39 C38 108.2(10) . .
C41 C40 C39 105.7(8) . .
C42 C41 C43 121.3(14) . .
C42 C41 C40 104.5(13) . .
C43 C41 C40 102.5(14) . .
C38 C43 C41 113.0(15) . .
C38 C43 C44 105.2(13) . .
C41 C43 C44 112.1(12) . .
C38 C43 C45 112.1(11) . .
C41 C43 C45 108.9(12) . .
C44 C43 C45 105.4(16) . .
C33' O15' Cu1 122(2) . .
C31' N3' C35' 120(2) . .
C31' N3' Cd1 128.3(18) . 2_656
C35' N3' Cd1 112.0(17) . 2_656
C37' N4' Cu1 121.4(11) . .
N3' C31' C32' 119(3) . .
C33' C32' C37' 126(2) . .
C33' C32' C31' 122(2) . .
C37' C32' C31' 111(2) . .
O15' C33' C32' 123(3) . .
O15' C33' C34' 111(3) . .
C32' C33' C34' 118(2) . .
C35' C34' C33' 116(2) . .
C35' C34' C36' 116(2) . .
C33' C34' C36' 122(2) . .
C34' C35' N3' 120(3) . .
N4' C37' C32' 128.1(16) . .
Cu2 Cu2 O16 104.0(11) 2_757 2_757
Cu2 Cu2 O16' 84.4(8) 2_757 2_757
O16 Cu2 O16' 89.0(8) 2_757 2_757
Cu2 Cu2 O16' 75.5(8) 2_757 .
O16 Cu2 O16' 28.7(7) 2_757 .
O16' Cu2 O16' 82.7(8) 2_757 .
Cu2 Cu2 O16 55.4(9) 2_757 .
O16 Cu2 O16 98.9(14) 2_757 .
O16' Cu2 O16 29.2(6) 2_757 .
O16' Cu2 O16 79.9(7) . .
Cu2 Cu2 N6 112.1(10) 2_757 .
O16 Cu2 N6 141.5(8) 2_757 .
O16' Cu2 N6 81.8(7) 2_757 .
O16' Cu2 N6 161.9(7) . .
O16 Cu2 N6 91.0(8) . .
Cu2 Cu2 N6' 125.1(11) 2_757 .
O16 Cu2 N6' 76.7(10) 2_757 .
O16' Cu2 N6' 149.4(8) 2_757 .
O16' Cu2 N6' 96.0(8) . .
O16 Cu2 N6' 175.6(9) . .
N6 Cu2 N6' 92.7(7) . .
Cu2 Cu2 N6 51.7(9) 2_757 2_757
O16 Cu2 N6 87.3(8) 2_757 2_757
O16' Cu2 N6 133.2(6) 2_757 2_757
O16' Cu2 N6 72.4(6) . 2_757
O16 Cu2 N6 106.0(7) . 2_757
N6 Cu2 N6 125.5(9) . 2_757
N6' Cu2 N6 73.7(7) . 2_757
Cu2 Cu2 N6' 41.3(8) 2_757 2_757
O16 Cu2 N6' 144.9(9) 2_757 2_757
O16' Cu2 N6' 83.9(7) 2_757 2_757
O16' Cu2 N6' 116.3(7) . 2_757
O16 Cu2 N6' 60.7(9) . 2_757
N6 Cu2 N6' 71.2(6) . 2_757
N6' Cu2 N6' 122.9(12) . 2_757
N6 Cu2 N6' 73.4(6) 2_757 2_757
C48 O16 Cu2 146.6(19) . 2_757
C48 O16 Cu2 135.3(16) . .
Cu2 O16 Cu2 20.7(4) 2_757 .
C46 N5 C50 116.4(19) . .
C46 N5 Cd2 119.8(13) . .
C50 N5 Cd2 121.2(17) . .
C52 N6 C53 101.3(15) . .
C52 N6 Cu2 120.7(13) . .
C53 N6 Cu2 134.5(13) . .
C52 N6 Cu2 108.9(12) . 2_757
C53 N6 Cu2 137.3(13) . 2_757
Cu2 N6 Cu2 16.2(2) . 2_757
N5 C46 C47 126.5(18) . .
C48 C47 C52 125.8(17) . .
C48 C47 C46 112.7(17) . .
C52 C47 C46 120.9(17) . .
O16 C48 C47 115(2) . .
O16 C48 C49 124(2) . .
C47 C48 C49 120.8(18) . .
C50 C49 C48 115(2) . .
C50 C49 C51 128(3) . .
C48 C49 C51 117(2) . .
C49 C50 N5 127(2) . .
N6 C52 C47 126.4(19) . .
C58 C53 C54 99.2(12) . .
C58 C53 N6 107(2) . .
C54 C53 N6 90.0(6) . .
C53 C54 C55 107.3(8) . .
C54 C55 C56 106.7(7) . .
C58 C56 C57 111.4(13) . .
C58 C56 C55 98.3(11) . .
C57 C56 C55 100.0(12) . .
C53 C58 C59 113.9(16) . .
C53 C58 C56 104.9(15) . .
C59 C58 C56 117.9(12) . .
C53 C58 C60 107.6(13) . .
C59 C58 C60 105.4(16) . .
C56 C58 C60 106.5(12) . .
C48' O16' Cu2 134.2(14) . 2_757
C48' O16' Cu2 127.1(14) . .
Cu2 O16' Cu2 20.1(3) 2_757 .
C46' N5' C50' 121(2) . .
C46' N5' Cd2 115.7(15) . 2_757
C50' N5' Cd2 122.5(19) . 2_757
C52' N6' Cu2 121.9(12) . .
C52' N6' Cu2 116.1(11) . 2_757
Cu2 N6' Cu2 13.7(3) . 2_757
N5' C46' C47' 119(2) . .
C48' C47' C52' 126.4(17) . .
C48' C47' C46' 117.6(19) . .
C52' C47' C46' 116.1(19) . .
O16' C48' C47' 123.7(19) . .
O16' C48' C49' 114.8(19) . .
C47' C48' C49' 121.5(17) . .
C50' C49' C48' 112(2) . .
C50' C49' C51' 132(3) . .
C48' C49' C51' 115(2) . .
C49' C50' N5' 128(3) . .
N6' C52' C47' 124.4(18) . .

loop_
_geom_bond_atom_site_label_1
_geom_bond_atom_site_label_2
_geom_bond_distance
_geom_bond_site_symmetry_2
Cd1 O5 2.219(7) .
Cd1 N3' 2.26(2) 2_656
Cd1 N3 2.240(15) .
Cd1 O2 2.257(9) .
Cd1 O12 2.295(7) 1_545
Cd1 O13 2.412(7) .
Cd1 O11 2.478(10) 1_545
Cd2 O4 2.202(9) 4_646
Cd2 O7 2.211(9) 4_647
Cd2 N5' 2.203(15) 2_757
Cd2 O9 2.321(7) .
Cd2 N5 2.319(16) .
Cd2 O14 2.411(9) .
Cd2 O10 2.457(9) .
Cd2 C23 2.717(12) .
Cd3 O3 2.215(8) 4_646
Cd3 O8 2.225(6) 4_647
Cd3 O1 2.217(7) .
Cd3 O6 2.252(8) .
Cd3 O9 2.311(7) .
Cd3 O12 2.352(8) 1_545
O1 C7 1.215(12) .
O2 C7 1.283(12) .
O3 C8 1.304(13) .
O3 Cd3 2.215(8) 4_656
O4 C8 1.248(15) .
O4 Cd2 2.202(9) 4_656
C1 C6 1.314(15) .
C1 C2 1.407(13) .
C1 C7 1.529(15) .
C2 C3 1.366(16) .
C3 C4 1.310(16) .
C4 C5 1.440(15) .
C4 C8 1.556(15) .
C5 C6 1.342(16) .
O5 C15 1.263(12) .
O6 C15 1.221(10) .
O7 C16 1.197(12) .
O7 Cd2 2.211(9) 4_657
O8 C16 1.290(12) .
O8 Cd3 2.225(6) 4_657
C9 C10 1.355(13) .
C9 C14 1.416(17) .
C9 C15 1.473(13) .
C10 C11 1.370(15) .
C11 C12 1.416(15) .
C12 C13 1.317(13) .
C12 C16 1.476(15) .
C13 C14 1.394(15) .
O9 C23 1.235(14) .
O10 C23 1.265(12) .
O11 C24 1.219(12) .
O11 Cd1 2.478(10) 1_565
O12 C24 1.310(14) .
O12 Cd1 2.295(7) 1_565
O12 Cd3 2.352(8) 1_565
C17 C18 1.347(17) .
C17 C22 1.416(15) .
C17 C23 1.543(16) .
C18 C19 1.484(18) .
C19 C20 1.31(2) .
C20 C21 1.423(15) .
C20 C24 1.427(16) .
C21 C22 1.290(16) .
O13 C25 1.202(8) .
N1 C25 1.269(9) .
N1 C27 1.485(13) .
N1 C26 1.479(15) .
O14 C28 1.202(8) .
N2 C28 1.272(9) .
N2 C30 1.485(13) .
N2 C29 1.481(16) .
Cu1 O15' 1.93(3) .
Cu1 O15 1.902(13) .
Cu1 N4 1.973(15) .
Cu1 N4' 2.091(14) .
Cu1 O15 2.287(13) 2_656
Cu1 Cu1 2.619(7) 2_656
O15 C33 1.25(2) .
O15 Cu1 2.287(13) 2_656
N3 C31 1.34(3) .
N3 C35 1.36(2) .
N4 C37 1.23(2) .
N4 C38 1.571(15) .
C31 C32 1.42(2) .
C32 C33 1.47(3) .
C32 C37 1.39(3) .
C33 C34 1.48(3) .
C34 C35 1.36(2) .
C34 C36 1.500(4) .
C38 C43 1.47(3) .
C38 C39 1.543(5) .
C39 C40 1.539(5) .
C40 C41 1.54(2) .
C41 C42 1.46(2) .
C41 C43 1.46(2) .
C43 C44 1.542(5) .
C43 C45 1.543(4) .
O15' C33' 1.41(3) .
N3' C31' 1.33(3) .
N3' C35' 1.54(4) .
N3' Cd1 2.26(2) 2_656
N4' C37' 1.193(19) .
C31' C32' 1.41(3) .
C32' C33' 1.41(4) .
C32' C37' 1.41(3) .
C33' C34' 1.47(4) .
C34' C35' 1.36(4) .
C34' C36' 1.501(5) .
Cu2 Cu2 0.688(8) 2_757
Cu2 O16 1.60(2) 2_757
Cu2 O16' 1.936(15) 2_757
Cu2 O16' 1.990(15) .
Cu2 O16 1.89(2) .
Cu2 N6 1.941(15) .
Cu2 N6' 1.920(17) .
Cu2 N6 2.290(15) 2_757
Cu2 N6' 2.382(16) 2_757
O16 C48 1.29(2) .
O16 Cu2 1.60(2) 2_757
N5 C46 1.24(3) .
N5 C50 1.24(3) .
N6 C52 1.33(2) .
N6 C53 1.571(15) .
N6 Cu2 2.290(15) 2_757
C46 C47 1.47(2) .
C47 C48 1.41(3) .
C47 C52 1.39(3) .
C48 C49 1.34(3) .
C49 C50 1.44(3) .
C49 C51 1.497(5) .
C53 C58 1.536(5) .
C53 C54 1.536(5) .
C54 C55 1.537(5) .
C55 C56 1.545(5) .
C56 C58 1.541(5) .
C56 C57 1.547(5) .
C58 C59 1.542(5) .
C58 C60 1.541(4) .
O16' C48' 1.26(2) .
O16' Cu2 1.936(15) 2_757
N5' C46' 1.33(3) .
N5' C50' 1.34(4) .
N5' Cd2 2.203(15) 2_757
N6' C52' 1.39(3) .
N6' Cu2 2.382(16) 2_757
C46' C47' 1.49(3) .
C47' C48' 1.40(3) .
C47' C52' 1.47(3) .
C48' C49' 1.50(4) .
C49' C50' 1.38(4) .
C49' C51' 1.502(5) .

loop_
_platon_squeeze_void_nr
_platon_squeeze_void_average_x
_platon_squeeze_void_average_y
_platon_squeeze_void_average_z
_platon_squeeze_void_volume
_platon_squeeze_void_count_electrons
_platon_squeeze_void_content
1 0.113 -0.115 0.235 142 44 ' '
2 0.115 0.212 0.743 166 48 ' '
3 0.887 -0.115 0.765 142 44 ' '
4 0.885 0.212 0.257 166 48 ' '
5 0.387 0.385 0.765 142 44 ' '
6 0.613 0.385 0.235 142 44 ' '
7 0.230 0.375 0.948 7 1 ' '
8 0.770 0.375 0.052 6 1 ' '
9 0.385 0.712 0.257 166 48 ' '
10 0.615 0.712 0.743 166 48 ' '
11 0.270 0.875 0.052 6 1 ' '
12 0.730 0.875 0.948 7 1 ' '
